data_4329909
loop_
_publ_author_name
'Justin N. Cross'
'Eric M. Villa'
'Shuao Wang'
'Juan Diwu'
'Matthew J. Polinski'
'Thomas E. Albrecht-Schmitt'

_publ_section_title
;
 Syntheses, Structures, and Spectroscopic Properties of Plutonium and
 Americium Phosphites and the Redetermination of the Ionic Radii of
 Pu(III) and Am(III)
;
_journal_name_full 'Inorganic Chemistry'
_journal_page_first 8419
_journal_page_last 8424
_journal_paper_doi 10.1021/ic300958z
_journal_volume 51
_journal_year 2012
_chemical_formula_moiety Pu2(HPO3)2(H2O)
_chemical_formula_sum 'H3 O10 P3 Pu2'
_chemical_formula_weight 739.93
_chemical_name_common Plutonium(III)phosphite
_chemical_name_systematic
; 
 ? 
;
_space_group_IT_number 15
_symmetry_cell_setting monoclinic
_symmetry_space_group_name_Hall '-C 2yc'
_symmetry_space_group_name_H-M 'C 1 2/c 1'
_atom_sites_solution_hydrogens geom
_atom_sites_solution_primary direct
_atom_sites_solution_secondary difmap
_audit_creation_method SHELXL-97
_cell_angle_alpha 90.00
_cell_angle_beta 101.2976(10)
_cell_angle_gamma 90.00
_cell_formula_units_Z 8
_cell_length_a 20.6339(3)
_cell_length_b 6.59470(10)
_cell_length_c 13.8805(2)
_cell_measurement_reflns_used 6932
_cell_measurement_temperature 100(2)
_cell_measurement_theta_max 27.32
_cell_measurement_theta_min 2.01
_cell_volume 1852.18(5)
_computing_cell_refinement 'smart saint'
_computing_data_collection smart
_computing_data_reduction SAINT
_computing_molecular_graphics 'SHELXP-97 (Sheldrick, 1997)'
_computing_publication_material 'SHELXCIF-97 (Sheldrick, 2000)'
_computing_structure_refinement 'SHELXL-97 (Sheldrick, 1997)'
_computing_structure_solution 'SHELXS-97 (Sheldrick, 1990)'
_diffrn_ambient_temperature 100(2)
_diffrn_detector_area_resol_mean 0
_diffrn_measured_fraction_theta_full 0.990
_diffrn_measured_fraction_theta_max 0.990
_diffrn_measurement_device_type 'BRUKER apex II'
_diffrn_measurement_method '0.5 wide w/ exposures'
_diffrn_radiation_monochromator 'Quazar optics'
_diffrn_radiation_source 'Imus microfocused'
_diffrn_radiation_type MoK\a
_diffrn_radiation_wavelength 0.71073
_diffrn_reflns_av_R_equivalents 0.1337
_diffrn_reflns_av_sigmaI/netI 0.0948
_diffrn_reflns_limit_h_max 24
_diffrn_reflns_limit_h_min -24
_diffrn_reflns_limit_k_max 7
_diffrn_reflns_limit_k_min -7
_diffrn_reflns_limit_l_max 16
_diffrn_reflns_limit_l_min -16
_diffrn_reflns_number 8569
_diffrn_reflns_theta_full 27.32
_diffrn_reflns_theta_max 24.96
_diffrn_reflns_theta_min 2.02
_exptl_absorpt_coefficient_mu 14.667
_exptl_absorpt_correction_T_max 0.9
_exptl_absorpt_correction_T_min 0.9
_exptl_absorpt_correction_type numerical
_exptl_absorpt_process_details SHELTXPREP
_exptl_crystal_colour Blue
_exptl_crystal_density_diffrn 5.307
_exptl_crystal_density_meas ?
_exptl_crystal_description Tablet
_exptl_crystal_F_000 2528
_exptl_crystal_size_max 0.082
_exptl_crystal_size_mid 0.051
_exptl_crystal_size_min 0.008
_refine_diff_density_max 2.340
_refine_diff_density_min -1.854
_refine_diff_density_rms 0.402
_refine_ls_extinction_coef 0.000067(16)
_refine_ls_extinction_expression Fc^*^=kFc[1+0.001xFc^2^\l^3^/sin(2\q)]^-1/4^
_refine_ls_extinction_method SHELXL
_refine_ls_goodness_of_fit_ref 1.002
_refine_ls_hydrogen_treatment mixed
_refine_ls_matrix_type full
_refine_ls_number_parameters 152
_refine_ls_number_reflns 2072
_refine_ls_number_restraints 12
_refine_ls_restrained_S_all 1.000
_refine_ls_R_factor_all 0.0421
_refine_ls_R_factor_gt 0.0298
_refine_ls_shift/su_max 0.001
_refine_ls_shift/su_mean 0.000
_refine_ls_structure_factor_coef Fsqd
_refine_ls_weighting_details 'calc w=1/[\s^2^(Fo^2^)+(0.0294P)^2^+0.0000P] where P=(Fo^2^+2Fc^2^)/3'
_refine_ls_weighting_scheme calc
_refine_ls_wR_factor_gt 0.0612
_refine_ls_wR_factor_ref 0.0658
_reflns_number_gt 1127
_reflns_number_total 1614
_reflns_threshold_expression >2sigma(I)
_cod_data_source_file ic300958z_si_002_6.cif
_cod_data_source_block save
_cod_depositor_comments
;
The following automatic conversions were performed:

'_exptl_crystal_density_meas' value 'N/A' was changed to '?' - the
value is perceived as not measured.

Automatic conversion script
Id: cif_fix_values 3008 2015-01-20 13:52:24Z robertas 
;
_cod_database_code 4329909

loop_
_symmetry_equiv_pos_as_xyz
'x, y, z'
'-x, y, -z+1/2'
'x+1/2, y+1/2, z'
'-x+1/2, y+1/2, -z+1/2'
'-x, -y, -z'
'x, -y, z-1/2'
'-x+1/2, -y+1/2, -z'
'x+1/2, -y+1/2, z-1/2'

loop_
_atom_site_label
_atom_site_type_symbol
_atom_site_fract_x
_atom_site_fract_y
_atom_site_fract_z
_atom_site_U_iso_or_equiv
_atom_site_adp_type
_atom_site_occupancy
_atom_site_symmetry_multiplicity
_atom_site_calc_flag
_atom_site_refinement_flags
Pu1 Pu 0.387330(17) 0.11755(6) 0.34334(2) 0.00686(11) Uani 1 1 d .
Pu2 Pu 0.283040(16) -0.00059(6) 0.08366(2) 0.00584(11) Uani 1 1 d .
P1 P 0.13302(12) 0.1308(4) 0.05265(17) 0.0073(5) Uani 1 1 d .
H1 H 0.087(5) 0.101(17) -0.026(7) 0.009 Uiso 1 1 d .
P2 P 0.28438(12) 0.5093(4) 0.18534(17) 0.0081(5) Uani 1 1 d .
H2 H 0.334(5) 0.662(17) 0.232(7) 0.010 Uiso 1 1 d .
P3 P 0.44029(12) -0.0835(4) 0.11641(17) 0.0083(5) Uani 1 1 d .
H3 H 0.475(5) -0.287(18) 0.144(7) 0.010 Uiso 1 1 d .
O1 O 0.3923(3) -0.0931(11) 0.0168(5) 0.0095(15) Uani 1 1 d .
O2 O 0.2238(3) 0.4817(11) 0.2327(5) 0.0094(15) Uani 1 1 d .
O3 O 0.1604(3) -0.0721(11) 0.0989(4) 0.0095(15) Uani 1 1 d .
O4 O 0.3206(3) 0.3126(11) 0.1799(4) 0.0094(14) Uani 1 1 d U
O5 O 0.2650(3) 0.6218(11) 0.0868(4) 0.0097(14) Uani 1 1 d .
O6 O 0.0953(3) 0.2522(11) 0.1161(4) 0.0085(14) Uani 1 1 d U
O7 O 0.1930(3) 0.2471(12) 0.0314(4) 0.0094(14) Uani 1 1 d .
O8 O 0.4954(3) 0.0679(12) 0.1222(5) 0.0102(15) Uani 1 1 d .
O9 O 0.3951(3) -0.0429(11) 0.1909(4) 0.0100(15) Uani 1 1 d .
O10 O 0.4500(4) 0.4222(15) 0.3024(8) 0.032(2) Uani 1 1 d .
H4 H 0.445(7) 0.54(2) 0.314(10) 0.038 Uiso 1 1 d .
H5 H 0.489(7) 0.41(2) 0.311(9) 0.038 Uiso 1 1 d .

loop_
_atom_site_aniso_label
_atom_site_aniso_U_11
_atom_site_aniso_U_22
_atom_site_aniso_U_33
_atom_site_aniso_U_23
_atom_site_aniso_U_13
_atom_site_aniso_U_12
Pu1 0.00884(19) 0.0043(2) 0.00761(18) -0.00096(15) 0.00199(12) 0.00096(15)
Pu2 0.00785(19) 0.0030(2) 0.00671(18) 0.00007(14) 0.00155(12) 0.00023(14)
P1 0.0069(12) 0.0050(13) 0.0100(12) 0.0001(10) 0.0018(9) 0.0012(10)
P2 0.0134(13) 0.0026(13) 0.0082(11) 0.0002(10) 0.0019(9) -0.0010(11)
P3 0.0105(12) 0.0070(14) 0.0074(12) -0.0009(10) 0.0017(9) 0.0029(11)
O1 0.008(3) 0.011(4) 0.010(3) 0.001(3) 0.003(2) 0.003(3)
O2 0.013(3) 0.007(4) 0.009(3) 0.000(3) 0.003(3) -0.001(3)
O3 0.019(4) 0.003(4) 0.006(3) 0.001(3) 0.003(3) -0.001(3)
O4 0.010(2) 0.009(2) 0.009(2) 0.0019(17) 0.0032(16) -0.0014(17)
O5 0.012(3) 0.006(4) 0.011(3) -0.002(3) 0.002(3) -0.002(3)
O6 0.009(2) 0.006(2) 0.0106(19) 0.0001(17) 0.0016(15) -0.0008(17)
O7 0.009(3) 0.011(4) 0.008(3) 0.001(3) 0.002(2) 0.000(3)
O8 0.005(3) 0.011(4) 0.014(3) 0.002(3) -0.002(3) 0.000(3)
O9 0.011(3) 0.012(4) 0.007(3) -0.002(3) 0.004(3) -0.004(3)
O10 0.017(4) 0.013(5) 0.069(7) 0.006(5) 0.018(4) 0.008(4)

loop_
_atom_type_symbol
_atom_type_description
_atom_type_scat_dispersion_real
_atom_type_scat_dispersion_imag
_atom_type_scat_source
O O 0.0106 0.0060 'International Tables Vol C Tables 4.2.6.8 and 6.1.1.4'
H H 0.0000 0.0000 'International Tables Vol C Tables 4.2.6.8 and 6.1.1.4'
P P 0.1023 0.0942 'International Tables Vol C Tables 4.2.6.8 and 6.1.1.4'
Pu Pu -9.4100 4.3056 'International Tables Vol C Tables 4.2.6.8 and 6.1.1.4'

loop_
_geom_angle_atom_site_label_1
_geom_angle_atom_site_label_2
_geom_angle_atom_site_label_3
_geom_angle
_geom_angle_site_symmetry_1
_geom_angle_site_symmetry_3
O8 Pu1 O1 87.0(2) 2_655 6_556
O8 Pu1 O9 82.9(2) 2_655 .
O1 Pu1 O9 149.3(2) 6_556 .
O8 Pu1 O3 120.0(2) 2_655 4
O1 Pu1 O3 70.8(2) 6_556 4
O9 Pu1 O3 138.7(2) . 4
O8 Pu1 O6 74.1(2) 2_655 4_545
O1 Pu1 O6 74.4(2) 6_556 4_545
O9 Pu1 O6 74.9(2) . 4_545
O3 Pu1 O6 141.2(2) 4 4_545
O8 Pu1 O2 147.6(2) 2_655 4_545
O1 Pu1 O2 104.8(2) 6_556 4_545
O9 Pu1 O2 71.6(2) . 4_545
O3 Pu1 O2 92.4(2) 4 4_545
O6 Pu1 O2 80.1(2) 4_545 4_545
O8 Pu1 O10 67.1(3) 2_655 .
O1 Pu1 O10 111.0(3) 6_556 .
O9 Pu1 O10 91.5(3) . .
O3 Pu1 O10 70.5(3) 4 .
O6 Pu1 O10 140.2(2) 4_545 .
O2 Pu1 O10 131.5(3) 4_545 .
O8 Pu1 O4 123.7(2) 2_655 .
O1 Pu1 O4 141.4(2) 6_556 .
O9 Pu1 O4 65.5(2) . .
O3 Pu1 O4 73.2(2) 4 .
O6 Pu1 O4 132.2(2) 4_545 .
O2 Pu1 O4 63.0(2) 4_545 .
O10 Pu1 O4 68.5(3) . .
O8 Pu1 Pu2 120.71(16) 2_655 .
O1 Pu1 Pu2 145.43(15) 6_556 .
O9 Pu1 Pu2 38.40(16) . .
O3 Pu1 Pu2 106.41(15) 4 .
O6 Pu1 Pu2 92.56(14) 4_545 .
O2 Pu1 Pu2 40.73(14) 4_545 .
O10 Pu1 Pu2 99.5(2) . .
O4 Pu1 Pu2 39.60(15) . .
O7 Pu2 O7 65.8(2) 7 .
O7 Pu2 O4 72.6(2) 7 .
O7 Pu2 O4 75.4(2) . .
O7 Pu2 O9 100.6(2) 7 .
O7 Pu2 O9 143.1(2) . .
O4 Pu2 O9 67.8(2) . .
O7 Pu2 O5 72.1(2) 7 7
O7 Pu2 O5 78.4(2) . 7
O4 Pu2 O5 142.3(2) . 7
O9 Pu2 O5 132.2(2) . 7
O7 Pu2 O5 137.9(2) 7 1_545
O7 Pu2 O5 123.6(2) . 1_545
O4 Pu2 O5 147.0(2) . 1_545
O9 Pu2 O5 90.1(2) . 1_545
O5 Pu2 O5 70.7(2) 7 1_545
O7 Pu2 O2 137.5(2) 7 4_545
O7 Pu2 O2 97.8(2) . 4_545
O4 Pu2 O2 65.2(2) . 4_545
O9 Pu2 O2 68.4(2) . 4_545
O5 Pu2 O2 145.9(2) 7 4_545
O5 Pu2 O2 84.3(2) 1_545 4_545
O7 Pu2 O3 120.0(2) 7 .
O7 Pu2 O3 57.4(2) . .
O4 Pu2 O3 108.0(2) . .
O9 Pu2 O3 136.3(2) . .
O5 Pu2 O3 79.0(2) 7 .
O5 Pu2 O3 70.9(2) 1_545 .
O2 Pu2 O3 70.8(2) 4_545 .
O7 Pu2 O1 68.6(2) 7 .
O7 Pu2 O1 133.3(2) . .
O4 Pu2 O1 100.4(2) . .
O9 Pu2 O1 55.8(2) . .
O5 Pu2 O1 78.7(2) 7 .
O5 Pu2 O1 85.3(2) 1_545 .
O2 Pu2 O1 123.1(2) 4_545 .
O3 Pu2 O1 151.7(2) . .
O7 Pu2 P1 92.39(15) 7 .
O7 Pu2 P1 28.35(16) . .
O4 Pu2 P1 92.23(16) . .
O9 Pu2 P1 151.08(15) . .
O5 Pu2 P1 76.31(16) 7 .
O5 Pu2 P1 97.45(15) 1_545 .
O2 Pu2 P1 84.55(15) 4_545 .
O3 Pu2 P1 29.08(16) . .
O1 Pu2 P1 152.34(14) . .
O7 Pu2 P3 83.17(15) 7 .
O7 Pu2 P3 145.92(17) . .
O4 Pu2 P3 82.37(16) . .
O9 Pu2 P3 27.74(15) . .
O5 Pu2 P3 106.20(15) 7 .
O5 Pu2 P3 88.72(15) 1_545 .
O2 Pu2 P3 95.81(15) 4_545 .
O3 Pu2 P3 156.28(16) . .
O1 Pu2 P3 28.16(14) . .
P1 Pu2 P3 173.83(7) . .
O7 Pu2 Pu1 108.89(15) 7 .
O7 Pu2 Pu1 112.72(15) . .
O4 Pu2 Pu1 44.22(15) . .
O9 Pu2 Pu1 36.44(15) . .
O5 Pu2 Pu1 168.51(16) 7 .
O5 Pu2 Pu1 103.76(14) 1_545 .
O2 Pu2 Pu1 39.07(15) 4_545 .
O3 Pu2 Pu1 109.13(13) . .
O1 Pu2 Pu1 90.94(13) . .
P1 Pu2 Pu1 114.81(5) . .
P3 Pu2 Pu1 63.05(4) . .
O6 P1 O7 112.0(4) . .
O6 P1 O3 113.8(4) . .
O7 P1 O3 105.7(4) . .
O6 P1 Pu2 131.9(3) . .
O7 P1 Pu2 50.0(3) . .
O3 P1 Pu2 55.7(3) . .
O4 P2 O2 112.0(4) . .
O4 P2 O5 114.5(4) . .
O2 P2 O5 110.3(4) . .
O8 P3 O1 115.0(4) . .
O8 P3 O9 113.5(4) . .
O1 P3 O9 104.0(4) . .
O8 P3 Pu2 128.5(3) . .
O1 P3 Pu2 55.2(2) . .
O9 P3 Pu2 49.0(2) . .
P3 O1 Pu1 143.2(4) . 6
P3 O1 Pu2 96.7(3) . .
Pu1 O1 Pu2 119.5(2) 6 .
P2 O2 Pu1 122.4(4) . 4
P2 O2 Pu2 128.7(4) . 4
Pu1 O2 Pu2 100.2(2) 4 4
P1 O3 Pu1 135.8(4) . 4_545
P1 O3 Pu2 95.2(3) . .
Pu1 O3 Pu2 128.8(3) 4_545 .
P2 O4 Pu2 129.3(4) . .
P2 O4 Pu1 122.5(3) . .
Pu2 O4 Pu1 96.2(2) . .
P2 O5 Pu2 132.1(4) . 7
P2 O5 Pu2 118.6(4) . 1_565
Pu2 O5 Pu2 109.3(2) 7 1_565
P1 O6 Pu1 125.2(4) . 4
P1 O7 Pu2 138.3(4) . 7
P1 O7 Pu2 101.6(4) . .
Pu2 O7 Pu2 114.2(2) 7 .
P3 O8 Pu1 145.6(4) . 2_655
P3 O9 Pu1 145.1(4) . .
P3 O9 Pu2 103.2(3) . .
Pu1 O9 Pu2 105.2(3) . .

loop_
_geom_bond_atom_site_label_1
_geom_bond_atom_site_label_2
_geom_bond_distance
_geom_bond_site_symmetry_2
Pu1 O8 2.395(6) 2_655
Pu1 O1 2.395(6) 6_556
Pu1 O9 2.399(6) .
Pu1 O3 2.471(7) 4
Pu1 O6 2.484(7) 4_545
Pu1 O2 2.496(7) 4_545
Pu1 O10 2.514(9) .
Pu1 O4 2.734(6) .
Pu1 Pu2 3.8975(5) .
Pu2 O7 2.428(7) 7
Pu2 O7 2.473(7) .
Pu2 O4 2.499(7) .
Pu2 O9 2.508(7) .
Pu2 O5 2.511(6) 7
Pu2 O5 2.520(7) 1_545
Pu2 O2 2.584(6) 4_545
Pu2 O3 2.624(7) .
Pu2 O1 2.672(6) .
Pu2 P1 3.162(2) .
Pu2 P3 3.233(2) .
P1 O6 1.514(7) .
P1 O7 1.533(7) .
P1 O3 1.543(7) .
P2 O4 1.506(8) .
P2 O2 1.531(7) .
P2 O5 1.538(7) .
P3 O8 1.504(7) .
P3 O1 1.536(7) .
P3 O9 1.546(7) .
O1 Pu1 2.395(6) 6
O2 Pu1 2.496(7) 4
O2 Pu2 2.584(6) 4
O3 Pu1 2.471(7) 4_545
O5 Pu2 2.511(6) 7
O5 Pu2 2.520(7) 1_565
O6 Pu1 2.484(7) 4
O7 Pu2 2.429(7) 7
O8 Pu1 2.395(6) 2_655
